data_4339499
loop_
_publ_author_name
'Tronic, Tristan A.'
'deKrafft, Kathryn E'
'Lim, Mi Jung'
'Ley, Amanda N.'
'Pike, Robert D.'

_publ_section_title
;
 Copper(I) cyanide networks: synthesis, luminescence behavior and thermal
 analysis. Part 1. Diimine ligands.
;
_journal_issue 21
_journal_name_full 'Inorganic chemistry'
_journal_page_first 8897
_journal_page_last 8912
_journal_paper_doi 10.1021/ic7007057
_journal_volume 46
_journal_year 2007
_chemical_formula_moiety 'C7 H6 Cu3 N7'
_chemical_formula_sum 'C7 H6 Cu3 N7'
_chemical_formula_weight 378.81
_chemical_name_common
;
 [(CuCN)~3~(Pym(NH~2~)~2~)]
;
_chemical_name_systematic
; 
 catena-poly[!mu-2,4-diaminopyrimidinetri-!mu-cyano-)tricopper(I)]
;
_space_group_IT_number 14
_symmetry_cell_setting monoclinic
_symmetry_space_group_name_Hall '-P 2ybc'
_symmetry_space_group_name_H-M 'P 1 21/c 1'
_atom_sites_solution_hydrogens geom
_atom_sites_solution_primary direct
_atom_sites_solution_secondary difmap
_audit_creation_method SHELXL-97
_cell_angle_alpha 90.00
_cell_angle_beta 90.707(2)
_cell_angle_gamma 90.00
_cell_formula_units_Z 4
_cell_length_a 3.68040(10)
_cell_length_b 16.4431(6)
_cell_length_c 16.9043(6)
_cell_measurement_temperature 100(2)
_cell_volume 1022.92(6)
_computing_cell_refinement 'SAINTPLUS (Bruker AXS, 2004)'
_computing_data_collection 'APEX2 (Bruker AXS, 2004)'
_computing_data_reduction SAINTPLUS
_computing_molecular_graphics 'ORTEP3 (Farrugia, 1997)'
_computing_publication_material 'SHELXL97 (Sheldrick, 1997)'
_computing_structure_refinement 'XSHELL (Bruker, 2004)'
_computing_structure_solution 'SHELXS97 (Sheldrick, 1997)'
_diffrn_ambient_temperature 100(2)
_diffrn_measured_fraction_theta_full 0.968
_diffrn_measured_fraction_theta_max 0.968
_diffrn_measurement_device_type 'Bruker SMART Apex II CCD'
_diffrn_measurement_method '\w and \y'
_diffrn_radiation_monochromator graphite
_diffrn_radiation_source 'fine-focus sealed tube'
_diffrn_radiation_type CuK\a
_diffrn_radiation_wavelength 1.54178
_diffrn_reflns_av_R_equivalents 0.0474
_diffrn_reflns_av_sigmaI/netI 0.0313
_diffrn_reflns_limit_h_max 4
_diffrn_reflns_limit_h_min -4
_diffrn_reflns_limit_k_max 19
_diffrn_reflns_limit_k_min -18
_diffrn_reflns_limit_l_max 20
_diffrn_reflns_limit_l_min -20
_diffrn_reflns_number 10411
_diffrn_reflns_theta_full 66.96
_diffrn_reflns_theta_max 66.96
_diffrn_reflns_theta_min 3.75
_diffrn_standards_number 0
_exptl_absorpt_coefficient_mu 7.138
_exptl_absorpt_correction_T_max 0.8704
_exptl_absorpt_correction_T_min 0.2488
_exptl_absorpt_correction_type numerical
_exptl_absorpt_process_details 'SADABS (Sheldrick, 2004)'
_exptl_crystal_colour colorless
_exptl_crystal_density_diffrn 2.460
_exptl_crystal_density_method 'not measured'
_exptl_crystal_description blade
_exptl_crystal_F_000 736
_exptl_crystal_size_max 0.27
_exptl_crystal_size_mid 0.04
_exptl_crystal_size_min 0.02
_refine_diff_density_max 0.565
_refine_diff_density_min -0.561
_refine_diff_density_rms 0.119
_refine_ls_extinction_method none
_refine_ls_goodness_of_fit_ref 1.175
_refine_ls_hydrogen_treatment constr
_refine_ls_matrix_type full
_refine_ls_number_parameters 156
_refine_ls_number_reflns 1781
_refine_ls_number_restraints 0
_refine_ls_restrained_S_all 1.175
_refine_ls_R_factor_all 0.0440
_refine_ls_R_factor_gt 0.0378
_refine_ls_shift/su_max 0.001
_refine_ls_shift/su_mean 0.000
_refine_ls_structure_factor_coef Fsqd
_refine_ls_weighting_details 'calc w=1/[\s^2^(Fo^2^)+(0.0297P)^2^+3.2575P] where P=(Fo^2^+2Fc^2^)/3'
_refine_ls_weighting_scheme calc
_refine_ls_wR_factor_gt 0.0833
_refine_ls_wR_factor_ref 0.0856
_reflns_number_gt 1591
_reflns_number_total 1781
_reflns_threshold_expression >2sigma(I)
_cod_data_source_file ic7007057-file003.cif
_cod_data_source_block 8d
_cod_original_sg_symbol_H-M P2(1)/c
_cod_database_code 4339499

loop_
_symmetry_equiv_pos_as_xyz
'x, y, z'
'-x, y+1/2, -z+1/2'
'-x, -y, -z'
'x, -y-1/2, z-1/2'

loop_
_atom_site_label
_atom_site_type_symbol
_atom_site_fract_x
_atom_site_fract_y
_atom_site_fract_z
_atom_site_U_iso_or_equiv
_atom_site_adp_type
_atom_site_occupancy
_atom_site_symmetry_multiplicity
_atom_site_calc_flag
_atom_site_refinement_flags
_atom_site_disorder_assembly
_atom_site_disorder_group
Cu1 Cu 0.28668(18) 0.21866(4) 0.02547(4) 0.01377(18) Uani 1 1 d . . .
Cu2 Cu -0.17224(18) 0.50187(4) 0.05769(4) 0.01480(19) Uani 1 1 d . . .
Cu3 Cu -0.00051(18) -0.00522(4) 0.21200(4) 0.01494(19) Uani 1 1 d . . .
C1A C 0.1897(12) 0.1381(3) 0.1013(3) 0.0151(12) Uani 0.86(5) 1 d P A 1
N1A N 0.1205(10) 0.0855(2) 0.1440(2) 0.0145(10) Uani 0.86(5) 1 d P A 1
N2A N -0.4882(11) 0.5073(2) 0.1449(2) 0.0142(11) Uani 0.50(5) 1 d P . 1
C2A C -0.3292(12) 0.0046(2) 0.2993(2) 0.0147(11) Uani 0.50(5) 1 d P . 1
N1B N 0.1897(12) 0.1381(3) 0.1013(3) 0.0151(12) Uani 0.14(5) 1 d P A 2
C1B C 0.1205(10) 0.0855(2) 0.1440(2) 0.0145(10) Uani 0.14(5) 1 d P A 2
C2B C -0.4882(11) 0.5073(2) 0.1449(2) 0.0142(11) Uani 0.50(5) 1 d P . 2
N2B N -0.3292(12) 0.0046(2) 0.2993(2) 0.0147(11) Uani 0.50(5) 1 d P . 2
N3 N 0.1374(10) 0.3316(2) 0.0208(2) 0.0140(8) Uani 1 1 d . A .
C3 C 0.0645(12) 0.3987(3) 0.0136(3) 0.0152(9) Uani 1 1 d . . .
N4 N 0.5551(10) 0.2044(2) -0.0781(2) 0.0127(8) Uani 1 1 d . A .
N5 N 0.1724(10) -0.1197(2) 0.1772(2) 0.0115(7) Uani 1 1 d . . .
N6 N 0.6618(10) 0.0689(2) -0.0560(2) 0.0146(8) Uani 1 1 d . A .
H6A H 0.5686 0.0748 -0.0087 0.017 Uiso 1 1 calc R . .
H6B H 0.7419 0.0211 -0.0713 0.017 Uiso 1 1 calc R . .
N7 N 0.0174(10) -0.1742(2) 0.2984(2) 0.0164(8) Uani 1 1 d . A .
H7A H -0.0574 -0.1257 0.3129 0.020 Uiso 1 1 calc R . .
H7B H 0.0023 -0.2155 0.3314 0.020 Uiso 1 1 calc R . .
C4 C 0.6819(11) 0.1332(3) -0.1050(3) 0.0125(9) Uani 1 1 d . . .
C5 C 0.1538(12) -0.1852(3) 0.2264(2) 0.0130(9) Uani 1 1 d . . .
C6 C 0.7276(12) 0.2628(3) -0.2017(3) 0.0133(9) Uani 1 1 d . . .
H6 H 0.7463 0.3089 -0.2353 0.016 Uiso 1 1 calc R . .
C7 C 0.5875(12) 0.2689(2) -0.1290(3) 0.0131(9) Uani 1 1 d . . .
H7 H 0.5063 0.3208 -0.1118 0.016 Uiso 1 1 calc R A .

loop_
_atom_site_aniso_label
_atom_site_aniso_U_11
_atom_site_aniso_U_22
_atom_site_aniso_U_33
_atom_site_aniso_U_23
_atom_site_aniso_U_13
_atom_site_aniso_U_12
Cu1 0.0178(3) 0.0123(3) 0.0114(3) 0.0005(2) 0.0062(3) 0.0015(3)
Cu2 0.0167(4) 0.0139(3) 0.0141(3) 0.0015(2) 0.0094(3) 0.0025(2)
Cu3 0.0172(4) 0.0144(4) 0.0134(3) 0.0006(2) 0.0066(3) 0.0015(3)
C1A 0.013(2) 0.018(2) 0.014(2) -0.0045(19) 0.0031(18) 0.0037(17)
N1A 0.016(2) 0.017(2) 0.0103(19) -0.0003(15) 0.0070(16) 0.0013(15)
N2A 0.013(2) 0.014(2) 0.015(2) -0.0003(15) 0.0011(19) 0.0015(16)
C2A 0.014(2) 0.016(2) 0.014(2) 0.0004(15) 0.0029(19) -0.0007(16)
N1B 0.013(2) 0.018(2) 0.014(2) -0.0045(19) 0.0031(18) 0.0037(17)
C1B 0.016(2) 0.017(2) 0.0103(19) -0.0003(15) 0.0070(16) 0.0013(15)
C2B 0.013(2) 0.014(2) 0.015(2) -0.0003(15) 0.0011(19) 0.0015(16)
N2B 0.014(2) 0.016(2) 0.014(2) 0.0004(15) 0.0029(19) -0.0007(16)
N3 0.0128(18) 0.018(2) 0.0111(18) 0.0003(15) 0.0062(15) 0.0000(15)
C3 0.011(2) 0.018(3) 0.016(2) 0.0007(18) 0.0034(19) 0.0020(18)
N4 0.0128(18) 0.0118(19) 0.0137(18) -0.0008(14) 0.0060(15) 0.0008(14)
N5 0.0118(18) 0.0134(18) 0.0094(17) 0.0017(14) 0.0053(15) 0.0002(14)
N6 0.021(2) 0.0119(18) 0.0115(18) -0.0001(14) 0.0103(16) 0.0044(15)
N7 0.024(2) 0.0123(19) 0.0127(18) 0.0006(14) 0.0075(17) 0.0013(15)
C4 0.009(2) 0.014(2) 0.015(2) -0.0011(17) 0.0002(18) -0.0013(17)
C5 0.010(2) 0.016(2) 0.013(2) -0.0006(17) -0.0001(18) -0.0012(17)
C6 0.014(2) 0.013(2) 0.012(2) 0.0008(16) 0.0058(19) -0.0008(17)
C7 0.013(2) 0.008(2) 0.018(2) 0.0008(16) 0.0006(19) -0.0005(16)

loop_
_atom_type_symbol
_atom_type_description
_atom_type_scat_dispersion_real
_atom_type_scat_dispersion_imag
_atom_type_scat_source
C C 0.0181 0.0091 'International Tables Vol C Tables 4.2.6.8 and 6.1.1.4'
H H 0.0000 0.0000 'International Tables Vol C Tables 4.2.6.8 and 6.1.1.4'
N N 0.0311 0.0180 'International Tables Vol C Tables 4.2.6.8 and 6.1.1.4'
Cu Cu -1.9646 0.5888 'International Tables Vol C Tables 4.2.6.8 and 6.1.1.4'

loop_
_geom_angle_atom_site_label_1
_geom_angle_atom_site_label_2
_geom_angle_atom_site_label_3
_geom_angle
_geom_angle_site_symmetry_1
_geom_angle_site_symmetry_3
C1A Cu1 N3 130.29(16) . .
C1A Cu1 N4 127.10(16) . .
N3 Cu1 N4 102.50(14) . .
N2A Cu2 C3 126.19(17) . .
N2A Cu2 C3 122.67(17) . 3_565
C3 Cu2 C3 110.86(15) . 3_565
N2A Cu2 Cu2 174.68(13) . 3_565
C3 Cu2 Cu2 55.84(13) . 3_565
C3 Cu2 Cu2 55.02(12) 3_565 3_565
C2A Cu3 N1A 122.73(16) . .
C2A Cu3 N5 119.41(15) . .
N1A Cu3 N5 117.17(14) . .
N1A C1A Cu1 175.6(4) . .
C1A N1A Cu3 177.7(4) . .
C2A N2A Cu2 174.4(4) 2_455 .
N2A C2A Cu3 175.3(4) 2_445 .
C3 N3 Cu1 175.2(3) . .
N3 C3 Cu2 149.4(4) . .
N3 C3 Cu2 141.1(4) . 3_565
Cu2 C3 Cu2 69.14(15) . 3_565
C4 N4 C7 115.4(4) . .
C4 N4 Cu1 124.5(3) . .
C7 N4 Cu1 119.8(3) . .
C4 N5 C5 116.3(4) 3_655 .
C4 N5 Cu3 121.9(3) 3_655 .
C5 N5 Cu3 121.7(3) . .
C4 N6 H6A 120.0 . .
C4 N6 H6B 120.0 . .
H6A N6 H6B 120.0 . .
C5 N7 H7A 120.0 . .
C5 N7 H7B 120.0 . .
H7A N7 H7B 120.0 . .
N4 C4 N6 117.0(4) . .
N4 C4 N5 126.2(4) . 3_655
N6 C4 N5 116.8(4) . 3_655
N7 C5 N5 118.1(4) . .
N7 C5 C6 120.9(4) . 3_655
N5 C5 C6 121.0(4) . 3_655
C7 C6 C5 117.5(4) . 3_655
C7 C6 H6 121.2 . .
C5 C6 H6 121.2 3_655 .
C6 C7 N4 123.5(4) . .
C6 C7 H7 118.2 . .
N4 C7 H7 118.2 . .

loop_
_geom_bond_atom_site_label_1
_geom_bond_atom_site_label_2
_geom_bond_distance
_geom_bond_site_symmetry_2
Cu1 C1A 1.881(5) .
Cu1 N3 1.937(4) .
Cu1 N4 2.035(4) .
Cu2 N2A 1.891(4) .
Cu2 C3 2.052(5) .
Cu2 C3 2.072(5) 3_565
Cu2 Cu2 2.3401(13) 3_565
Cu3 C2A 1.926(4) .
Cu3 N1A 1.938(4) .
Cu3 N5 2.075(4) .
C1A N1A 1.157(6) .
N2A C2A 1.166(6) 2_455
C2A N2A 1.166(6) 2_445
N3 C3 1.142(6) .
C3 Cu2 2.072(5) 3_565
N4 C4 1.342(5) .
N4 C7 1.372(5) .
N5 C4 1.356(5) 3_655
N5 C5 1.364(5) .
N6 C4 1.345(6) .
N6 H6A 0.8800 .
N6 H6B 0.8800 .
N7 C5 1.334(5) .
N7 H7A 0.8800 .
N7 H7B 0.8800 .
C4 N5 1.356(5) 3_655
C5 C6 1.412(6) 3_655
C6 C7 1.343(6) .
C6 C5 1.412(6) 3_655
C6 H6 0.9500 .
C7 H7 0.9500 .

loop_
_geom_torsion_atom_site_label_1
_geom_torsion_atom_site_label_2
_geom_torsion_atom_site_label_3
_geom_torsion_atom_site_label_4
_geom_torsion
_geom_torsion_site_symmetry_1
_geom_torsion_site_symmetry_4
N2A Cu2 C3 N3 -13.5(8) . .
C3 Cu2 C3 N3 172.5(8) 3_565 .
Cu2 Cu2 C3 N3 172.5(8) 3_565 .
N2A Cu2 C3 Cu2 173.98(16) . 3_565
C3 Cu2 C3 Cu2 0.0 3_565 3_565
C1A Cu1 N4 C4 2.7(4) . .
N3 Cu1 N4 C4 -173.7(3) . .
C1A Cu1 N4 C7 176.8(3) . .
N3 Cu1 N4 C7 0.3(3) . .
C2A Cu3 N5 C4 161.6(3) . 3_655
N1A Cu3 N5 C4 -9.1(4) . 3_655
C2A Cu3 N5 C5 -20.0(4) . .
N1A Cu3 N5 C5 169.2(3) . .
C7 N4 C4 N6 178.6(4) . .
Cu1 N4 C4 N6 -7.1(5) . .
C7 N4 C4 N5 -1.7(6) . 3_655
Cu1 N4 C4 N5 172.6(3) . 3_655
C4 N5 C5 N7 179.0(4) 3_655 .
Cu3 N5 C5 N7 0.5(5) . .
C4 N5 C5 C6 -1.6(6) 3_655 3_655
Cu3 N5 C5 C6 179.9(3) . 3_655
C5 C6 C7 N4 0.1(6) 3_655 .
C4 N4 C7 C6 1.5(6) . .
Cu1 N4 C7 C6 -173.1(3) . .
